data_1554374
loop_
_publ_author_name
'Han, Yulin'
'Ma, Shengming'

_publ_section_title
;
 Rhodium-catalyzed highly diastereoselective intramolecular [4 + 2]
 cycloaddition of 1,3-disubstituted allene-1,3-dienes
;
_journal_issue 18
_journal_name_full 'Organic Chemistry Frontiers'
_journal_page_first 2680
_journal_paper_doi 10.1039/C8QO00650D
_journal_volume 5
_journal_year 2018
_chemical_formula_moiety 'C23 H31 N O2 S'
_chemical_formula_sum 'C23 H31 N O2 S'
_chemical_formula_weight 385.55
_space_group_crystal_system triclinic
_space_group_IT_number 2
_space_group_name_Hall '-P 1'
_space_group_name_H-M_alt 'P -1'
_atom_sites_solution_hydrogens geom
_atom_sites_solution_primary dual
_audit_creation_date 2016-01-13
_audit_creation_method
;
Olex2 1.2
(compiled 2014.07.22 svn.r2960 for OlexSys, GUI svn.r4862)
;
_audit_update_record
;
2017-01-17 deposited with the CCDC.
2018-07-30 downloaded from the CCDC.
;
_cell_angle_alpha 80.287(13)
_cell_angle_beta 84.840(13)
_cell_angle_gamma 77.986(12)
_cell_formula_units_Z 2
_cell_length_a 6.812(5)
_cell_length_b 11.371(8)
_cell_length_c 13.441(9)
_cell_measurement_reflns_used 1419
_cell_measurement_temperature 130
_cell_measurement_theta_max 26.892
_cell_measurement_theta_min 2.577
_cell_volume 1002.1(12)
_computing_cell_refinement 'SAINT v7.68A (Bruker, 2009)'
_computing_data_reduction 'SAINT v7.68A (Bruker, 2009)'
_computing_molecular_graphics 'Olex2 (Dolomanov et al., 2009)'
_computing_publication_material 'Olex2 (Dolomanov et al., 2009)'
_computing_structure_refinement 'XL (Sheldrick, 2008)'
_computing_structure_solution 'ShelXD (Sheldrick, 2008)'
_diffrn_ambient_temperature 130
_diffrn_measured_fraction_theta_full 1.000
_diffrn_measured_fraction_theta_max 0.991
_diffrn_measurement_device_type 'Bruker APEX-II CCD'
_diffrn_measurement_method '\f and \w scans'
_diffrn_radiation_monochromator graphite
_diffrn_radiation_type MoK\a
_diffrn_radiation_wavelength 0.71073
_diffrn_reflns_av_unetI/netI 0.0568
_diffrn_reflns_Laue_measured_fraction_full 1.000
_diffrn_reflns_Laue_measured_fraction_max 0.991
_diffrn_reflns_point_group_measured_fraction_full 1.000
_diffrn_reflns_point_group_measured_fraction_max 0.991
_diffrn_reflns_theta_full 26.000
_diffrn_reflns_theta_max 27.678
_diffrn_reflns_theta_min 1.540
_diffrn_standards_number 0
_exptl_absorpt_coefficient_mu 0.180
_exptl_absorpt_correction_T_max 1
_exptl_absorpt_correction_T_min 0.6007
_exptl_absorpt_correction_type multi-scan
_exptl_absorpt_process_details
;
 TWINABS-2008/4 (Bruker,2010) was used for absorption correction.
 
For component 1:
 wR2(int) was 0.1104 before and 0.0442 after correction.
 The Ratio of minimum to maximum transmission not present.
 The \l/2 correction factor is Not present
 
For component 2:
 wR2(int) was 0.1108 before and 0.0457 after correction.
 The Ratio of minimum to maximum transmission is 0.66.
 The \l/2 correction factor is Not present

Final HKLF 4 output contains 14550 reflections, Rint = 0.0563
 (6962 with I > 3sig(I), Rint = 0.0470)
;
_exptl_crystal_colour colourless
_exptl_crystal_density_diffrn 1.278
_exptl_crystal_description block
_exptl_crystal_F_000 416
_exptl_crystal_size_max 0.2
_exptl_crystal_size_mid 0.15
_exptl_crystal_size_min 0.05
_refine_diff_density_max 0.360
_refine_diff_density_min -0.453
_refine_diff_density_rms 0.068
_refine_ls_extinction_method none
_refine_ls_goodness_of_fit_ref 1.071
_refine_ls_hydrogen_treatment constr
_refine_ls_matrix_type full
_refine_ls_number_parameters 246
_refine_ls_number_reflns 4638
_refine_ls_number_restraints 0
_refine_ls_restrained_S_all 1.071
_refine_ls_R_factor_all 0.0764
_refine_ls_R_factor_gt 0.0550
_refine_ls_shift/su_max 0.001
_refine_ls_shift/su_mean 0.000
_refine_ls_structure_factor_coef Fsqd
_refine_ls_weighting_details 'w=1/[\s^2^(Fo^2^)+(0.0571P)^2^+0.5970P] where P=(Fo^2^+2Fc^2^)/3'
_refine_ls_weighting_scheme calc
_refine_ls_wR_factor_gt 0.1307
_refine_ls_wR_factor_ref 0.1388
_reflns_Friedel_coverage 0.000
_reflns_number_gt 3489
_reflns_number_total 4638
_reflns_threshold_expression 'I > 2\s(I)'
_cod_data_source_file c8qo00650d2.cif
_cod_data_source_block mo_dm16027_0m
_cod_original_cell_volume 1002.2(12)
_cod_database_code 1554374
_shelxl_version_number 2014-3
_shelx_space_group_comment
;
The symmetry employed for this shelxl refinement is uniquely defined
by the following loop, which should always be used as a source of
symmetry information in preference to the above space-group names.
They are only intended as comments.
;
_shelx_estimated_absorpt_t_max 0.991
_shelx_estimated_absorpt_t_min 0.965
_olex2_refinement_description
;
1. Fixed Uiso
 At 1.2 times of:
  All C(H) groups, All C(H,H) groups
 At 1.5 times of:
  All C(H,H,H) groups
2.a Ternary CH refined with riding coordinates:
 C2(H2), C5(H5), C7(H7), C11(H11)
2.b Secondary CH2 refined with riding coordinates:
 C1(H1A,H1B), C8(H8A,H8B), C12(H12A,H12B), C13(H13A,H13B), C14(H14A,H14B),
 C15(H15A,H15B), C16(H16A,H16B)
2.c Aromatic/amide H refined with riding coordinates:
 C3(H3), C4(H4), C10(H10), C18(H18), C19(H19), C21(H21), C22(H22)
2.d Idealised Me refined as rotating group:
 C9(H9A,H9B,H9C), C23(H23A,H23B,H23C)
;
_olex2_submission_special_instructions 'No special instructions were received'

loop_
_space_group_symop_operation_xyz
'x, y, z'
'-x, -y, -z'

loop_
_atom_site_label
_atom_site_type_symbol
_atom_site_fract_x
_atom_site_fract_y
_atom_site_fract_z
_atom_site_U_iso_or_equiv
_atom_site_adp_type
_atom_site_occupancy
_atom_site_site_symmetry_order
_atom_site_calc_flag
_atom_site_refinement_flags_posn
S1 S 0.38079(8) 0.30003(5) 0.02767(4) 0.01971(15) Uani 1 1 d .
O1 O 0.5801(2) 0.24647(14) 0.05763(12) 0.0266(4) Uani 1 1 d .
O2 O 0.2260(2) 0.34027(15) 0.10066(12) 0.0271(4) Uani 1 1 d .
N1 N 0.4005(3) 0.41600(16) -0.05631(13) 0.0191(4) Uani 1 1 d .
C1 C 0.2191(3) 0.4962(2) -0.10012(17) 0.0233(5) Uani 1 1 d .
H1A H 0.1959 0.5770 -0.0781 0.028 Uiso 1 1 calc R
H1B H 0.0988 0.4597 -0.0799 0.028 Uiso 1 1 calc R
C2 C 0.2654(3) 0.5065(2) -0.21388(17) 0.0228(5) Uani 1 1 d .
H2 H 0.1936 0.5866 -0.2488 0.027 Uiso 1 1 calc R
C3 C 0.2143(3) 0.4049(2) -0.25685(18) 0.0260(5) Uani 1 1 d .
H3 H 0.0859 0.3850 -0.2384 0.031 Uiso 1 1 calc R
C4 C 0.3362(4) 0.3407(2) -0.31905(18) 0.0271(5) Uani 1 1 d .
H4 H 0.2905 0.2758 -0.3401 0.033 Uiso 1 1 calc R
C5 C 0.5404(4) 0.3618(2) -0.35890(18) 0.0266(5) Uani 1 1 d .
H5 H 0.5350 0.3815 -0.4341 0.032 Uiso 1 1 calc R
C6 C 0.5878(3) 0.4720(2) -0.32422(17) 0.0227(5) Uani 1 1 d .
C7 C 0.4944(3) 0.50090(19) -0.22318(16) 0.0206(4) Uani 1 1 d .
H7 H 0.5206 0.5815 -0.2138 0.025 Uiso 1 1 calc R
C8 C 0.5710(3) 0.4065(2) -0.13323(16) 0.0202(4) Uani 1 1 d .
H8A H 0.6055 0.3238 -0.1520 0.024 Uiso 1 1 calc R
H8B H 0.6912 0.4252 -0.1078 0.024 Uiso 1 1 calc R
C9 C 0.7020(4) 0.2461(2) -0.33746(19) 0.0314(5) Uani 1 1 d .
H9A H 0.8321 0.2619 -0.3676 0.047 Uiso 1 1 calc GR
H9B H 0.6663 0.1806 -0.3668 0.047 Uiso 1 1 calc GR
H9C H 0.7107 0.2217 -0.2642 0.047 Uiso 1 1 calc GR
C10 C 0.6970(3) 0.5415(2) -0.38401(17) 0.0226(5) Uani 1 1 d .
H10 H 0.7466 0.5157 -0.4467 0.027 Uiso 1 1 calc R
C11 C 0.7518(3) 0.65640(19) -0.36461(17) 0.0208(4) Uani 1 1 d .
H11 H 0.7771 0.6470 -0.2913 0.025 Uiso 1 1 calc R
C12 C 0.9435(3) 0.6789(2) -0.42628(17) 0.0218(5) Uani 1 1 d .
H12A H 1.0554 0.6101 -0.4068 0.026 Uiso 1 1 calc R
H12B H 0.9241 0.6828 -0.4990 0.026 Uiso 1 1 calc R
C13 C 0.9981(3) 0.7960(2) -0.40958(18) 0.0254(5) Uani 1 1 d .
H13A H 1.1196 0.8094 -0.4527 0.031 Uiso 1 1 calc R
H13B H 1.0300 0.7891 -0.3382 0.031 Uiso 1 1 calc R
C14 C 0.8272(3) 0.9042(2) -0.43452(19) 0.0288(5) Uani 1 1 d .
H14A H 0.8034 0.9160 -0.5074 0.035 Uiso 1 1 calc R
H14B H 0.8646 0.9788 -0.4197 0.035 Uiso 1 1 calc R
C15 C 0.6356(4) 0.8831(2) -0.3724(2) 0.0298(5) Uani 1 1 d .
H15A H 0.6553 0.8797 -0.2999 0.036 Uiso 1 1 calc R
H15B H 0.5241 0.9520 -0.3922 0.036 Uiso 1 1 calc R
C16 C 0.5809(3) 0.7657(2) -0.38876(19) 0.0254(5) Uani 1 1 d .
H16A H 0.5476 0.7727 -0.4600 0.031 Uiso 1 1 calc R
H16B H 0.4599 0.7523 -0.3452 0.031 Uiso 1 1 calc R
C17 C 0.2962(3) 0.19669(19) -0.03220(16) 0.0194(4) Uani 1 1 d .
C18 C 0.0922(3) 0.1994(2) -0.03255(19) 0.0272(5) Uani 1 1 d .
H18 H -0.0016 0.2518 0.0050 0.033 Uiso 1 1 calc R
C19 C 0.0276(3) 0.1256(2) -0.0877(2) 0.0329(6) Uani 1 1 d .
H19 H -0.1123 0.1270 -0.0876 0.039 Uiso 1 1 calc R
C20 C 0.1605(4) 0.0487(2) -0.14374(19) 0.0281(5) Uani 1 1 d .
C21 C 0.3629(4) 0.0460(2) -0.14108(18) 0.0255(5) Uani 1 1 d .
H21 H 0.4567 -0.0067 -0.1783 0.031 Uiso 1 1 calc R
C22 C 0.4310(3) 0.11832(19) -0.08549(17) 0.0222(5) Uani 1 1 d .
H22 H 0.5713 0.1145 -0.0836 0.027 Uiso 1 1 calc R
C23 C 0.0879(4) -0.0305(2) -0.2050(2) 0.0427(7) Uani 1 1 d .
H23A H -0.0542 -0.0315 -0.1863 0.064 Uiso 1 1 calc GR
H23B H 0.1669 -0.1134 -0.1918 0.064 Uiso 1 1 calc GR
H23C H 0.1034 0.0017 -0.2770 0.064 Uiso 1 1 calc GR

loop_
_atom_site_aniso_label
_atom_site_aniso_U_11
_atom_site_aniso_U_22
_atom_site_aniso_U_33
_atom_site_aniso_U_23
_atom_site_aniso_U_13
_atom_site_aniso_U_12
S1 0.0213(3) 0.0202(3) 0.0193(3) -0.0042(2) -0.0023(2) -0.0063(2)
O1 0.0255(8) 0.0250(8) 0.0305(9) -0.0012(7) -0.0112(7) -0.0061(7)
O2 0.0318(9) 0.0297(9) 0.0220(8) -0.0091(7) 0.0051(7) -0.0099(7)
N1 0.0187(9) 0.0188(9) 0.0200(9) -0.0036(7) 0.0002(7) -0.0043(7)
C1 0.0198(11) 0.0203(10) 0.0283(12) -0.0046(9) -0.0015(9) 0.0006(8)
C2 0.0234(11) 0.0197(10) 0.0243(12) -0.0021(9) -0.0036(9) -0.0024(9)
C3 0.0254(11) 0.0264(12) 0.0275(12) 0.0001(10) -0.0094(9) -0.0084(9)
C4 0.0357(13) 0.0235(11) 0.0261(12) -0.0043(9) -0.0100(10) -0.0111(10)
C5 0.0383(13) 0.0231(11) 0.0213(12) -0.0067(9) -0.0018(10) -0.0097(10)
C6 0.0273(11) 0.0210(10) 0.0211(11) -0.0051(9) -0.0030(9) -0.0053(9)
C7 0.0244(11) 0.0174(10) 0.0213(11) -0.0049(8) -0.0006(9) -0.0061(8)
C8 0.0178(10) 0.0235(11) 0.0201(11) -0.0053(9) -0.0001(8) -0.0047(8)
C9 0.0409(14) 0.0234(12) 0.0315(13) -0.0112(10) 0.0060(11) -0.0077(10)
C10 0.0283(11) 0.0215(11) 0.0186(11) -0.0058(9) 0.0002(9) -0.0045(9)
C11 0.0227(11) 0.0200(10) 0.0204(11) -0.0056(8) 0.0010(8) -0.0049(8)
C12 0.0202(10) 0.0235(11) 0.0216(11) -0.0073(9) 0.0002(8) -0.0020(8)
C13 0.0210(11) 0.0274(12) 0.0284(12) -0.0042(10) 0.0003(9) -0.0069(9)
C14 0.0301(12) 0.0221(11) 0.0354(14) -0.0041(10) 0.0009(10) -0.0087(9)
C15 0.0250(12) 0.0238(11) 0.0401(14) -0.0084(10) 0.0027(10) -0.0029(9)
C16 0.0196(11) 0.0249(11) 0.0324(13) -0.0077(10) 0.0017(9) -0.0045(9)
C17 0.0209(10) 0.0179(10) 0.0208(11) -0.0036(8) -0.0021(8) -0.0061(8)
C18 0.0191(11) 0.0245(11) 0.0398(14) -0.0109(10) 0.0018(10) -0.0049(9)
C19 0.0190(11) 0.0290(12) 0.0545(17) -0.0133(12) -0.0086(11) -0.0051(9)
C20 0.0329(13) 0.0220(11) 0.0321(13) -0.0043(10) -0.0125(10) -0.0067(10)
C21 0.0302(12) 0.0210(11) 0.0265(12) -0.0070(9) 0.0030(9) -0.0068(9)
C22 0.0185(10) 0.0208(10) 0.0290(12) -0.0065(9) 0.0002(9) -0.0058(8)
C23 0.0506(17) 0.0344(14) 0.0500(17) -0.0138(13) -0.0216(14) -0.0101(13)

loop_
_atom_type_symbol
_atom_type_description
_atom_type_scat_dispersion_real
_atom_type_scat_dispersion_imag
_atom_type_scat_source
C C 0.0033 0.0016 'International Tables Vol C Tables 4.2.6.8 and 6.1.1.4'
H H 0.0000 0.0000 'International Tables Vol C Tables 4.2.6.8 and 6.1.1.4'
N N 0.0061 0.0033 'International Tables Vol C Tables 4.2.6.8 and 6.1.1.4'
O O 0.0106 0.0060 'International Tables Vol C Tables 4.2.6.8 and 6.1.1.4'
S S 0.1246 0.1234 'International Tables Vol C Tables 4.2.6.8 and 6.1.1.4'

loop_
_geom_angle_atom_site_label_1
_geom_angle_atom_site_label_2
_geom_angle_atom_site_label_3
_geom_angle
O1 S1 O2 120.54(11)
O1 S1 N1 106.36(10)
O1 S1 C17 107.87(11)
O2 S1 N1 107.02(10)
O2 S1 C17 107.41(11)
N1 S1 C17 106.95(11)
C1 N1 S1 120.39(15)
C1 N1 C8 110.62(17)
C8 N1 S1 119.08(14)
N1 C1 H1A 110.9
N1 C1 H1B 110.9
N1 C1 C2 104.24(17)
H1A C1 H1B 108.9
C2 C1 H1A 110.9
C2 C1 H1B 110.9
C1 C2 H2 110.3
C1 C2 C7 102.43(17)
C3 C2 C1 112.57(19)
C3 C2 H2 110.3
C3 C2 C7 110.74(18)
C7 C2 H2 110.3
C2 C3 H3 117.9
C4 C3 C2 124.2(2)
C4 C3 H3 117.9
C3 C4 H4 117.4
C3 C4 C5 125.3(2)
C5 C4 H4 117.4
C4 C5 H5 106.3
C4 C5 C6 111.46(19)
C4 C5 C9 111.7(2)
C6 C5 H5 106.3
C6 C5 C9 114.2(2)
C9 C5 H5 106.3
C7 C6 C5 116.69(19)
C10 C6 C5 120.2(2)
C10 C6 C7 123.0(2)
C2 C7 H7 108.7
C6 C7 C2 112.60(18)
C6 C7 H7 108.7
C6 C7 C8 114.44(18)
C8 C7 C2 103.52(17)
C8 C7 H7 108.7
N1 C8 C7 104.21(17)
N1 C8 H8A 110.9
N1 C8 H8B 110.9
C7 C8 H8A 110.9
C7 C8 H8B 110.9
H8A C8 H8B 108.9
C5 C9 H9A 109.5
C5 C9 H9B 109.5
C5 C9 H9C 109.5
H9A C9 H9B 109.5
H9A C9 H9C 109.5
H9B C9 H9C 109.5
C6 C10 H10 116.1
C6 C10 C11 127.7(2)
C11 C10 H10 116.1
C10 C11 H11 108.3
C10 C11 C12 110.76(18)
C10 C11 C16 111.19(18)
C12 C11 H11 108.3
C12 C11 C16 109.99(18)
C16 C11 H11 108.3
C11 C12 H12A 109.3
C11 C12 H12B 109.3
H12A C12 H12B 108.0
C13 C12 C11 111.46(18)
C13 C12 H12A 109.3
C13 C12 H12B 109.3
C12 C13 H13A 109.4
C12 C13 H13B 109.4
C12 C13 C14 111.39(19)
H13A C13 H13B 108.0
C14 C13 H13A 109.4
C14 C13 H13B 109.4
C13 C14 H14A 109.6
C13 C14 H14B 109.6
C13 C14 C15 110.4(2)
H14A C14 H14B 108.1
C15 C14 H14A 109.6
C15 C14 H14B 109.6
C14 C15 H15A 109.5
C14 C15 H15B 109.5
H15A C15 H15B 108.0
C16 C15 C14 110.90(19)
C16 C15 H15A 109.5
C16 C15 H15B 109.5
C11 C16 H16A 109.2
C11 C16 H16B 109.2
C15 C16 C11 111.98(19)
C15 C16 H16A 109.2
C15 C16 H16B 109.2
H16A C16 H16B 107.9
C18 C17 S1 119.85(17)
C22 C17 S1 120.15(17)
C22 C17 C18 119.8(2)
C17 C18 H18 120.5
C19 C18 C17 119.0(2)
C19 C18 H18 120.5
C18 C19 H19 119.1
C18 C19 C20 121.9(2)
C20 C19 H19 119.1
C19 C20 C23 121.4(2)
C21 C20 C19 118.2(2)
C21 C20 C23 120.4(2)
C20 C21 H21 119.5
C22 C21 C20 120.9(2)
C22 C21 H21 119.5
C17 C22 H22 119.9
C21 C22 C17 120.2(2)
C21 C22 H22 119.9
C20 C23 H23A 109.5
C20 C23 H23B 109.5
C20 C23 H23C 109.5
H23A C23 H23B 109.5
H23A C23 H23C 109.5
H23B C23 H23C 109.5

loop_
_geom_bond_atom_site_label_1
_geom_bond_atom_site_label_2
_geom_bond_distance
S1 O1 1.4311(18)
S1 O2 1.4314(18)
S1 N1 1.605(2)
S1 C17 1.745(2)
N1 C1 1.479(3)
N1 C8 1.483(3)
C1 H1A 0.9900
C1 H1B 0.9900
C1 C2 1.523(3)
C2 H2 1.0000
C2 C3 1.489(3)
C2 C7 1.542(3)
C3 H3 0.9500
C3 C4 1.324(3)
C4 H4 0.9500
C4 C5 1.497(3)
C5 H5 1.0000
C5 C6 1.511(3)
C5 C9 1.534(3)
C6 C7 1.505(3)
C6 C10 1.322(3)
C7 H7 1.0000
C7 C8 1.526(3)
C8 H8A 0.9900
C8 H8B 0.9900
C9 H9A 0.9800
C9 H9B 0.9800
C9 H9C 0.9800
C10 H10 0.9500
C10 C11 1.500(3)
C11 H11 1.0000
C11 C12 1.527(3)
C11 C16 1.528(3)
C12 H12A 0.9900
C12 H12B 0.9900
C12 C13 1.511(3)
C13 H13A 0.9900
C13 H13B 0.9900
C13 C14 1.522(3)
C14 H14A 0.9900
C14 H14B 0.9900
C14 C15 1.524(3)
C15 H15A 0.9900
C15 H15B 0.9900
C15 C16 1.514(3)
C16 H16A 0.9900
C16 H16B 0.9900
C17 C18 1.384(3)
C17 C22 1.381(3)
C18 H18 0.9500
C18 C19 1.368(3)
C19 H19 0.9500
C19 C20 1.386(3)
C20 C21 1.376(3)
C20 C23 1.498(3)
C21 H21 0.9500
C21 C22 1.371(3)
C22 H22 0.9500
C23 H23A 0.9800
C23 H23B 0.9800
C23 H23C 0.9800

loop_
_geom_torsion_atom_site_label_1
_geom_torsion_atom_site_label_2
_geom_torsion_atom_site_label_3
_geom_torsion_atom_site_label_4
_geom_torsion
S1 N1 C1 C2 -129.38(16)
S1 N1 C8 C7 154.29(14)
S1 C17 C18 C19 174.0(2)
S1 C17 C22 C21 -173.27(18)
O1 S1 N1 C1 -177.04(15)
O1 S1 N1 C8 40.47(17)
O1 S1 C17 C18 153.92(19)
O1 S1 C17 C22 -30.8(2)
O2 S1 N1 C1 -46.98(18)
O2 S1 N1 C8 170.54(15)
O2 S1 C17 C18 22.6(2)
O2 S1 C17 C22 -162.19(18)
N1 S1 C17 C18 -92.0(2)
N1 S1 C17 C22 83.2(2)
N1 C1 C2 C3 85.6(2)
N1 C1 C2 C7 -33.4(2)
C1 N1 C8 C7 8.4(2)
C1 C2 C3 C4 -131.8(2)
C1 C2 C7 C6 162.84(18)
C1 C2 C7 C8 38.7(2)
C2 C3 C4 C5 -2.2(4)
C2 C7 C8 N1 -29.1(2)
C3 C2 C7 C6 42.6(2)
C3 C2 C7 C8 -81.5(2)
C3 C4 C5 C6 -3.4(3)
C3 C4 C5 C9 125.6(3)
C4 C5 C6 C7 30.5(3)
C4 C5 C6 C10 -145.8(2)
C5 C6 C7 C2 -51.4(3)
C5 C6 C7 C8 66.5(3)
C5 C6 C10 C11 177.3(2)
C6 C7 C8 N1 -152.00(17)
C6 C10 C11 C12 155.8(2)
C6 C10 C11 C16 -81.6(3)
C7 C2 C3 C4 -17.8(3)
C7 C6 C10 C11 1.2(4)
C8 N1 C1 C2 16.0(2)
C9 C5 C6 C7 -97.2(2)
C9 C5 C6 C10 86.5(3)
C10 C6 C7 C2 124.8(2)
C10 C6 C7 C8 -117.3(2)
C10 C11 C12 C13 178.59(18)
C10 C11 C16 C15 -178.39(19)
C11 C12 C13 C14 -56.7(3)
C12 C11 C16 C15 -55.3(3)
C12 C13 C14 C15 56.5(3)
C13 C14 C15 C16 -56.0(3)
C14 C15 C16 C11 56.2(3)
C16 C11 C12 C13 55.3(2)
C17 S1 N1 C1 67.89(18)
C17 S1 N1 C8 -74.60(17)
C17 C18 C19 C20 -0.4(4)
C18 C17 C22 C21 2.0(3)
C18 C19 C20 C21 1.4(4)
C18 C19 C20 C23 -179.2(3)
C19 C20 C21 C22 -0.7(4)
C20 C21 C22 C17 -0.9(4)
C22 C17 C18 C19 -1.3(4)
C23 C20 C21 C22 179.8(2)
